data_2225111
loop_
_publ_author_name
'Zhou, Yan-Ling'
'Liang, Hong'
'Zeng, Ming-Hua'

_publ_section_title
;Bis[(1-methyl-1<i>H</i>-benzimidazol-2-yl)methanol-\k^2^<i>N</i>^3^,<i>O</i>]bis(thiocyanato-\k<i>N</i>)cobalt(II)
 methanol solvate
;
_journal_coeditor_code SI2239
_journal_issue 2
_journal_name_full 'Acta Crystallographica Section E'
_journal_page_first m189
_journal_paper_doi 10.1107/S1600536810002114
_journal_volume 66
_journal_year 2010
_chemical_formula_iupac '[Co (N C S)2 (C9 H10 N2 O)2], C H4 O'
_chemical_formula_moiety 'C20 H20 Co N6 O2 S2, C H4 O'
_chemical_formula_sum 'C21 H24 Co N6 O3 S2'
_chemical_formula_weight 531.53
_chemical_name_systematic
;Bis[(1-methyl-1<i>H</i>-benzimidazol-2-yl)methanol-
\k^2^<i>N</i>^3^,<i>O</i>]bis(thiocyanato-\k<i>N</i>)cobalt(II)
methanol solvate
;
_space_group_IT_number 2
_symmetry_cell_setting triclinic
_symmetry_space_group_name_Hall '-P 1'
_symmetry_space_group_name_H-M 'P -1'
_atom_sites_solution_hydrogens geom
_atom_sites_solution_primary direct
_atom_sites_solution_secondary difmap
_audit_creation_method SHELXL-97
_cell_angle_alpha 95.579(3)
_cell_angle_beta 103.388(3)
_cell_angle_gamma 95.179(3)
_cell_formula_units_Z 2
_cell_length_a 7.5008(13)
_cell_length_b 10.3470(18)
_cell_length_c 16.042(3)
_cell_measurement_reflns_used 4367
_cell_measurement_temperature 173(2)
_cell_measurement_theta_max 25.00
_cell_measurement_theta_min 2.81
_cell_volume 1197.3(4)
_computing_cell_refinement 'SAINT (Bruker, 2001)'
_computing_data_collection 'SMART (Bruker, 2001)'
_computing_data_reduction 'SAINT (Bruker, 2001)'
_computing_molecular_graphics 'X-SEED (Barbour, 2001)'
_computing_publication_material 'publCIF (Westrip, 2010) and PLATON (Spek, 2009)'
_computing_structure_refinement 'SHELXL97 (Sheldrick, 2008)'
_computing_structure_solution 'SHELXS97 (Sheldrick, 2008)'
_diffrn_ambient_temperature 173(2)
_diffrn_measured_fraction_theta_full 0.984
_diffrn_measured_fraction_theta_max 0.984
_diffrn_measurement_device_type 'Bruker SMART APEX CCD area-detector'
_diffrn_measurement_method 'phi and omega scans'
_diffrn_radiation_monochromator graphite
_diffrn_radiation_source 'fine-focus sealed tube'
_diffrn_radiation_type MoK\a
_diffrn_radiation_wavelength 0.71073
_diffrn_reflns_av_R_equivalents 0.0206
_diffrn_reflns_av_sigmaI/netI 0.0330
_diffrn_reflns_limit_h_max 8
_diffrn_reflns_limit_h_min -8
_diffrn_reflns_limit_k_max 12
_diffrn_reflns_limit_k_min -12
_diffrn_reflns_limit_l_max 19
_diffrn_reflns_limit_l_min -19
_diffrn_reflns_number 8542
_diffrn_reflns_theta_full 25.00
_diffrn_reflns_theta_max 25.00
_diffrn_reflns_theta_min 1.31
_exptl_absorpt_coefficient_mu 0.926
_exptl_absorpt_correction_T_max 0.9213
_exptl_absorpt_correction_T_min 0.7082
_exptl_absorpt_correction_type multi-scan
_exptl_absorpt_process_details '(SADABS; Sheldrick, 1996)'
_exptl_crystal_colour red
_exptl_crystal_density_diffrn 1.474
_exptl_crystal_density_method 'not measured'
_exptl_crystal_description plate
_exptl_crystal_F_000 550
_exptl_crystal_size_max 0.40
_exptl_crystal_size_mid 0.36
_exptl_crystal_size_min 0.09
_refine_diff_density_max 0.387
_refine_diff_density_min -0.257
_refine_ls_extinction_method none
_refine_ls_goodness_of_fit_ref 1.009
_refine_ls_hydrogen_treatment constr
_refine_ls_matrix_type full
_refine_ls_number_parameters 298
_refine_ls_number_reflns 4146
_refine_ls_number_restraints 0
_refine_ls_restrained_S_all 1.009
_refine_ls_R_factor_all 0.0513
_refine_ls_R_factor_gt 0.0358
_refine_ls_shift/su_max 0.001
_refine_ls_shift/su_mean 0.000
_refine_ls_structure_factor_coef Fsqd
_refine_ls_weighting_details 'w=1/[\s^2^(Fo^2^)+(0.0643P)^2^+1.1088P] where P=(Fo^2^+2Fc^2^)/3'
_refine_ls_weighting_scheme calc
_refine_ls_wR_factor_gt 0.0948
_refine_ls_wR_factor_ref 0.1158
_reflns_number_gt 3288
_reflns_number_total 4146
_reflns_threshold_expression I>2sigma(I)
_cod_data_source_file si2239.cif
_cod_data_source_block I
_cod_database_code 2225111
_cod_database_fobs_code 2225111

loop_
_symmetry_equiv_pos_as_xyz
'x, y, z'
'-x, -y, -z'

loop_
_atom_site_type_symbol
_atom_site_label
_atom_site_fract_x
_atom_site_fract_y
_atom_site_fract_z
_atom_site_U_iso_or_equiv
_atom_site_adp_type
_atom_site_calc_flag
_atom_site_refinement_flags
_atom_site_occupancy
_atom_site_disorder_assembly
_atom_site_disorder_group
Co Co1 0.49422(6) 0.79547(4) 0.71477(3) 0.03196(15) Uani d . 1 . .
O O1 0.3407(3) 0.9076(2) 0.61010(13) 0.0388(5) Uani d . 1 . .
H H1 0.2553 0.9321 0.6326 0.058 Uiso d R 1 . .
O O2 0.2200(3) 0.7225(2) 0.74875(14) 0.0420(6) Uani d . 1 . .
H H2A 0.2062 0.6429 0.7575 0.063 Uiso d R 1 . .
O O3 0.0999(4) 0.4972(2) 0.79928(16) 0.0552(7) Uani d . 1 . .
H H3A 0.0496 0.5315 0.8370 0.083 Uiso d R 1 . .
N N1 0.3872(3) 0.6541(3) 0.61074(16) 0.0321(6) Uani d . 1 . .
N N2 0.2271(4) 0.5910(3) 0.47582(16) 0.0360(6) Uani d . 1 . .
N N3 0.4426(3) 0.9434(3) 0.80037(16) 0.0335(6) Uani d . 1 . .
N N4 0.3048(4) 1.0150(3) 0.90172(17) 0.0377(6) Uani d . 1 . .
N N5 0.7251(4) 0.8800(3) 0.68486(17) 0.0402(7) Uani d . 1 . .
N N6 0.6311(4) 0.6910(3) 0.80523(19) 0.0451(7) Uani d . 1 . .
C C1 0.2850(5) 0.8331(3) 0.5273(2) 0.0435(8) Uani d . 1 . .
H H1A 0.3651 0.8629 0.4901 0.052 Uiso calc R 1 . .
H H1B 0.1561 0.8449 0.4996 0.052 Uiso calc R 1 . .
C C2 0.2998(4) 0.6920(3) 0.53789(19) 0.0335(7) Uani d . 1 . .
C C3 0.3678(4) 0.5184(3) 0.59742(19) 0.0321(7) Uani d . 1 . .
C C4 0.4280(4) 0.4266(3) 0.6519(2) 0.0365(7) Uani d . 1 . .
H H4A 0.4974 0.4526 0.7096 0.044 Uiso calc R 1 . .
C C5 0.3834(5) 0.2958(3) 0.6193(2) 0.0447(8) Uani d . 1 . .
H H5A 0.4227 0.2310 0.6554 0.054 Uiso calc R 1 . .
C C6 0.2822(5) 0.2573(4) 0.5348(2) 0.0479(9) Uani d . 1 . .
H H6B 0.2539 0.1666 0.5148 0.057 Uiso calc R 1 . .
C C7 0.2218(5) 0.3459(4) 0.4795(2) 0.0430(8) Uani d . 1 . .
H H7A 0.1532 0.3190 0.4218 0.052 Uiso calc R 1 . .
C C8 0.2661(4) 0.4773(3) 0.51224(19) 0.0335(7) Uani d . 1 . .
C C9 0.1212(5) 0.5970(4) 0.3872(2) 0.0444(8) Uani d . 1 . .
H H9A 0.1124 0.6885 0.3776 0.067 Uiso calc R 1 . .
H H9B -0.0029 0.5510 0.3786 0.067 Uiso calc R 1 . .
H H9C 0.1837 0.5554 0.3462 0.067 Uiso calc R 1 . .
C C10 0.1814(5) 0.7973(3) 0.8195(2) 0.0412(8) Uani d . 1 . .
H H10A 0.1972 0.7475 0.8698 0.049 Uiso calc R 1 . .
H H10B 0.0525 0.8184 0.8045 0.049 Uiso calc R 1 . .
C C11 0.3106(4) 0.9185(3) 0.8402(2) 0.0348(7) Uani d . 1 . .
C C12 0.5277(4) 1.0679(3) 0.83793(19) 0.0332(7) Uani d . 1 . .
C C13 0.6722(4) 1.1464(4) 0.8213(2) 0.0427(8) Uani d . 1 . .
H H13A 0.7323 1.1183 0.7779 0.051 Uiso calc R 1 . .
C C14 0.7252(5) 1.2669(4) 0.8701(2) 0.0508(9) Uani d . 1 . .
H H14A 0.8219 1.3231 0.8589 0.061 Uiso calc R 1 . .
C C15 0.6418(5) 1.3092(4) 0.9354(2) 0.0506(9) Uani d . 1 . .
H H15A 0.6843 1.3923 0.9681 0.061 Uiso calc R 1 . .
C C16 0.4986(5) 1.2322(4) 0.9530(2) 0.0471(9) Uani d . 1 . .
H H16A 0.4411 1.2597 0.9975 0.056 Uiso calc R 1 . .
C C17 0.4430(4) 1.1128(3) 0.9026(2) 0.0373(7) Uani d . 1 . .
C C18 0.1719(5) 1.0184(4) 0.9551(2) 0.0528(10) Uani d . 1 . .
H H18A 0.0893 0.9362 0.9418 0.079 Uiso calc R 1 . .
H H18B 0.0995 1.0916 0.9433 0.079 Uiso calc R 1 . .
H H18C 0.2377 1.0295 1.0162 0.079 Uiso calc R 1 . .
C C19 0.8474(4) 0.9482(3) 0.6751(2) 0.0354(7) Uani d . 1 . .
C C20 0.7421(4) 0.6650(3) 0.8619(2) 0.0317(7) Uani d . 1 . .
C C21 0.2200(7) 0.4131(5) 0.8363(3) 0.0730(14) Uani d . 1 . .
H H21B 0.3474 0.4535 0.8455 0.109 Uiso calc R 1 . .
H H21A 0.2018 0.3309 0.7978 0.109 Uiso calc R 1 . .
H H21C 0.1958 0.3952 0.8918 0.109 Uiso calc R 1 . .
S S2 0.89902(12) 0.63097(9) 0.94306(5) 0.0424(2) Uani d . 1 . .
S S1 1.01807(12) 1.04930(9) 0.66347(6) 0.0445(2) Uani d . 1 . .

loop_
_atom_site_aniso_label
_atom_site_aniso_U_11
_atom_site_aniso_U_22
_atom_site_aniso_U_33
_atom_site_aniso_U_12
_atom_site_aniso_U_13
_atom_site_aniso_U_23
Co1 0.0292(2) 0.0377(3) 0.0279(2) 0.00460(18) 0.00559(17) 0.00169(18)
O1 0.0360(12) 0.0467(13) 0.0333(12) 0.0101(10) 0.0075(10) 0.0003(10)
O2 0.0414(13) 0.0489(14) 0.0382(13) -0.0009(11) 0.0173(11) 0.0048(11)
O3 0.0719(18) 0.0496(15) 0.0489(15) 0.0112(14) 0.0232(14) 0.0048(12)
N1 0.0266(13) 0.0411(15) 0.0290(14) 0.0046(11) 0.0079(11) 0.0026(11)
N2 0.0301(14) 0.0506(17) 0.0254(13) 0.0021(12) 0.0057(11) 0.0000(12)
N3 0.0262(13) 0.0445(16) 0.0302(14) 0.0046(11) 0.0069(11) 0.0061(12)
N4 0.0382(15) 0.0475(17) 0.0349(14) 0.0134(13) 0.0195(12) 0.0084(12)
N5 0.0329(15) 0.0484(17) 0.0403(16) 0.0052(13) 0.0139(13) -0.0018(13)
N6 0.0438(17) 0.0477(18) 0.0396(16) 0.0114(14) -0.0007(14) 0.0050(13)
C1 0.044(2) 0.051(2) 0.0332(18) 0.0089(16) 0.0055(15) 0.0054(15)
C2 0.0247(15) 0.0475(19) 0.0302(16) 0.0046(13) 0.0107(13) 0.0036(14)
C3 0.0243(15) 0.0425(18) 0.0324(16) 0.0016(13) 0.0149(13) 0.0009(14)
C4 0.0317(17) 0.0443(19) 0.0358(17) 0.0025(14) 0.0135(14) 0.0045(15)
C5 0.045(2) 0.043(2) 0.052(2) 0.0053(16) 0.0233(17) 0.0076(17)
C6 0.051(2) 0.040(2) 0.055(2) 0.0002(17) 0.0227(18) -0.0050(17)
C7 0.0381(19) 0.056(2) 0.0343(18) -0.0029(16) 0.0159(15) -0.0067(16)
C8 0.0266(16) 0.0448(19) 0.0313(16) 0.0016(14) 0.0145(13) -0.0001(14)
C9 0.0383(19) 0.062(2) 0.0281(17) 0.0057(17) 0.0020(14) -0.0007(16)
C10 0.0424(19) 0.045(2) 0.0438(19) 0.0089(15) 0.0213(16) 0.0116(15)
C11 0.0297(16) 0.0445(19) 0.0340(17) 0.0094(14) 0.0107(14) 0.0120(14)
C12 0.0272(16) 0.0422(18) 0.0291(16) 0.0095(14) 0.0029(13) 0.0037(14)
C13 0.0296(17) 0.053(2) 0.0430(19) 0.0019(15) 0.0110(15) -0.0069(16)
C14 0.0345(19) 0.058(2) 0.056(2) -0.0017(17) 0.0112(17) -0.0066(19)
C15 0.041(2) 0.053(2) 0.051(2) 0.0014(17) 0.0065(17) -0.0123(18)
C16 0.046(2) 0.059(2) 0.0378(19) 0.0163(18) 0.0111(16) -0.0029(17)
C17 0.0311(17) 0.050(2) 0.0332(17) 0.0120(15) 0.0091(14) 0.0066(15)
C18 0.057(2) 0.061(2) 0.054(2) 0.0158(19) 0.037(2) 0.0099(19)
C19 0.0328(18) 0.0428(19) 0.0317(17) 0.0155(15) 0.0079(14) 0.0006(14)
C20 0.0321(17) 0.0296(16) 0.0367(17) 0.0036(13) 0.0146(15) 0.0040(13)
C21 0.084(3) 0.101(4) 0.056(3) 0.047(3) 0.039(2) 0.032(3)
S2 0.0376(5) 0.0594(6) 0.0333(4) 0.0147(4) 0.0086(4) 0.0129(4)
S1 0.0376(5) 0.0423(5) 0.0599(6) 0.0092(4) 0.0199(4) 0.0134(4)

loop_
_atom_type_symbol
_atom_type_description
_atom_type_scat_dispersion_real
_atom_type_scat_dispersion_imag
_atom_type_scat_source
C C 0.0033 0.0016 'International Tables Vol C Tables 4.2.6.8 and 6.1.1.4'
H H 0.0000 0.0000 'International Tables Vol C Tables 4.2.6.8 and 6.1.1.4'
N N 0.0061 0.0033 'International Tables Vol C Tables 4.2.6.8 and 6.1.1.4'
O O 0.0106 0.0060 'International Tables Vol C Tables 4.2.6.8 and 6.1.1.4'
S S 0.1246 0.1234 'International Tables Vol C Tables 4.2.6.8 and 6.1.1.4'
Co Co 0.3494 0.9721 'International Tables Vol C Tables 4.2.6.8 and 6.1.1.4'

loop_
_geom_angle_atom_site_label_1
_geom_angle_atom_site_label_2
_geom_angle_atom_site_label_3
_geom_angle_site_symmetry_1
_geom_angle_site_symmetry_3
_geom_angle
_geom_angle_publ_flag
N6 Co1 N5 . . 95.76(12) ?
N6 Co1 N1 . . 102.52(11) ?
N5 Co1 N1 . . 102.62(10) ?
N6 Co1 N3 . . 96.87(11) ?
N5 Co1 N3 . . 101.37(10) ?
N1 Co1 N3 . . 147.26(10) ?
N6 Co1 O1 . . 178.26(10) ?
N5 Co1 O1 . . 84.12(10) ?
N1 Co1 O1 . . 75.83(9) ?
N3 Co1 O1 . . 84.85(9) ?
N6 Co1 O2 . . 88.91(11) ?
N5 Co1 O2 . . 173.52(10) ?
N1 Co1 O2 . . 80.65(9) ?
N3 Co1 O2 . . 73.54(9) ?
O1 Co1 O2 . . 91.34(8) ?
C1 O1 Co1 . . 113.38(19) ?
C1 O1 H1 . . 116.7 ?
Co1 O1 H1 . . 100.9 ?
C10 O2 Co1 . . 114.71(19) ?
C10 O2 H2A . . 106.8 ?
Co1 O2 H2A . . 116.5 ?
C21 O3 H3A . . 109.5 ?
C2 N1 C3 . . 106.1(3) ?
C2 N1 Co1 . . 117.9(2) ?
C3 N1 Co1 . . 135.7(2) ?
C2 N2 C8 . . 106.9(3) ?
C2 N2 C9 . . 127.6(3) ?
C8 N2 C9 . . 125.5(3) ?
C11 N3 C12 . . 104.8(3) ?
C11 N3 Co1 . . 118.5(2) ?
C12 N3 Co1 . . 136.2(2) ?
C11 N4 C17 . . 107.4(3) ?
C11 N4 C18 . . 126.4(3) ?
C17 N4 C18 . . 126.2(3) ?
C19 N5 Co1 . . 167.6(3) ?
C20 N6 Co1 . . 160.2(3) ?
O1 C1 C2 . . 108.7(3) ?
O1 C1 H1A . . 110.0 ?
C2 C1 H1A . . 110.0 ?
O1 C1 H1B . . 110.0 ?
C2 C1 H1B . . 110.0 ?
H1A C1 H1B . . 108.3 ?
N1 C2 N2 . . 112.9(3) ?
N1 C2 C1 . . 122.2(3) ?
N2 C2 C1 . . 124.9(3) ?
C4 C3 N1 . . 131.5(3) ?
C4 C3 C8 . . 120.0(3) ?
N1 C3 C8 . . 108.5(3) ?
C5 C4 C3 . . 117.7(3) ?
C5 C4 H4A . . 121.2 ?
C3 C4 H4A . . 121.2 ?
C4 C5 C6 . . 121.3(3) ?
C4 C5 H5A . . 119.3 ?
C6 C5 H5A . . 119.3 ?
C7 C6 C5 . . 122.2(3) ?
C7 C6 H6B . . 118.9 ?
C5 C6 H6B . . 118.9 ?
C6 C7 C8 . . 116.5(3) ?
C6 C7 H7A . . 121.7 ?
C8 C7 H7A . . 121.7 ?
N2 C8 C7 . . 132.0(3) ?
N2 C8 C3 . . 105.7(3) ?
C7 C8 C3 . . 122.2(3) ?
N2 C9 H9A . . 109.5 ?
N2 C9 H9B . . 109.5 ?
H9A C9 H9B . . 109.5 ?
N2 C9 H9C . . 109.5 ?
H9A C9 H9C . . 109.5 ?
H9B C9 H9C . . 109.5 ?
O2 C10 C11 . . 107.8(3) ?
O2 C10 H10A . . 110.1 ?
C11 C10 H10A . . 110.1 ?
O2 C10 H10B . . 110.1 ?
C11 C10 H10B . . 110.1 ?
H10A C10 H10B . . 108.5 ?
N3 C11 N4 . . 113.3(3) ?
N3 C11 C10 . . 123.5(3) ?
N4 C11 C10 . . 123.2(3) ?
C13 C12 N3 . . 131.3(3) ?
C13 C12 C17 . . 119.5(3) ?
N3 C12 C17 . . 109.2(3) ?
C14 C13 C12 . . 117.4(3) ?
C14 C13 H13A . . 121.3 ?
C12 C13 H13A . . 121.3 ?
C13 C14 C15 . . 122.4(4) ?
C13 C14 H14A . . 118.8 ?
C15 C14 H14A . . 118.8 ?
C16 C15 C14 . . 121.0(3) ?
C16 C15 H15A . . 119.5 ?
C14 C15 H15A . . 119.5 ?
C15 C16 C17 . . 116.6(3) ?
C15 C16 H16A . . 121.7 ?
C17 C16 H16A . . 121.7 ?
N4 C17 C16 . . 131.6(3) ?
N4 C17 C12 . . 105.3(3) ?
C16 C17 C12 . . 123.2(3) ?
N4 C18 H18A . . 109.5 ?
N4 C18 H18B . . 109.5 ?
H18A C18 H18B . . 109.5 ?
N4 C18 H18C . . 109.5 ?
H18A C18 H18C . . 109.5 ?
H18B C18 H18C . . 109.5 ?
N5 C19 S1 . . 177.8(3) ?
N6 C20 S2 . . 178.9(3) ?
O3 C21 H21B . . 109.5 ?
O3 C21 H21A . . 109.5 ?
H21B C21 H21A . . 109.5 ?
O3 C21 H21C . . 109.5 ?
H21B C21 H21C . . 109.5 ?
H21A C21 H21C . . 109.5 ?

loop_
_geom_bond_atom_site_label_1
_geom_bond_atom_site_label_2
_geom_bond_site_symmetry_2
_geom_bond_distance
_geom_bond_publ_flag
Co1 N6 . 2.035(3) y
Co1 N5 . 2.047(3) y
Co1 N1 . 2.065(3) y
Co1 N3 . 2.079(3) y
Co1 O1 . 2.284(2) y
Co1 O2 . 2.327(2) y
O1 C1 . 1.421(4) ?
O1 H1 . 0.8500 ?
O2 C10 . 1.411(4) ?
O2 H2A . 0.8500 ?
O3 C21 . 1.384(5) ?
O3 H3A . 0.8501 ?
N1 C2 . 1.315(4) ?
N1 C3 . 1.389(4) ?
N2 C2 . 1.351(4) ?
N2 C8 . 1.388(4) ?
N2 C9 . 1.470(4) ?
N3 C11 . 1.317(4) ?
N3 C12 . 1.397(4) ?
N4 C11 . 1.345(4) ?
N4 C17 . 1.378(4) ?
N4 C18 . 1.457(4) ?
N5 C19 . 1.155(4) ?
N6 C20 . 1.154(4) ?
C1 C2 . 1.498(5) ?
C1 H1A . 0.9900 ?
C1 H1B . 0.9900 ?
C3 C4 . 1.388(5) ?
C3 C8 . 1.405(4) ?
C4 C5 . 1.384(5) ?
C4 H4A . 0.9500 ?
C5 C6 . 1.392(5) ?
C5 H5A . 0.9500 ?
C6 C7 . 1.371(5) ?
C6 H6B . 0.9500 ?
C7 C8 . 1.390(5) ?
C7 H7A . 0.9500 ?
C9 H9A . 0.9800 ?
C9 H9B . 0.9800 ?
C9 H9C . 0.9800 ?
C10 C11 . 1.474(5) ?
C10 H10A . 0.9900 ?
C10 H10B . 0.9900 ?
C12 C13 . 1.387(5) ?
C12 C17 . 1.401(4) ?
C13 C14 . 1.380(5) ?
C13 H13A . 0.9500 ?
C14 C15 . 1.392(5) ?
C14 H14A . 0.9500 ?
C15 C16 . 1.378(5) ?
C15 H15A . 0.9500 ?
C16 C17 . 1.382(5) ?
C16 H16A . 0.9500 ?
C18 H18A . 0.9800 ?
C18 H18B . 0.9800 ?
C18 H18C . 0.9800 ?
C19 S1 . 1.636(4) ?
C20 S2 . 1.630(3) ?
C21 H21B . 0.9800 ?
C21 H21A . 0.9800 ?
C21 H21C . 0.9800 ?

loop_
_geom_hbond_atom_site_label_D
_geom_hbond_atom_site_label_H
_geom_hbond_atom_site_label_A
_geom_hbond_site_symmetry_A
_geom_hbond_distance_DH
_geom_hbond_distance_HA
_geom_hbond_distance_DA
_geom_hbond_angle_DHA
O2 H2A O3 . 0.85 1.89 2.689(3) 155.2
O3 H3A S2 1_455 0.85 2.45 3.297(3) 178.8
O1 H1 S1 1_455 0.85 2.36 3.177(2) 161.7
